data_4066710
loop_
_publ_author_name
'D&#x2019;Amora, Angela'
'Fanfoni, Lidia'
'Cozzula, Daniela'
'Guidolin, Nicol'
'Zangrando, Ennio'
'Felluga, Fulvia'
'Gladiali, Serafino'
'Benedetti, Fabio'
'Milani, Barbara'

_publ_section_title
;
 Addressing the Poly- to Oligo-ketone Selectivity in Styrene Carbonylation
 Catalyzed by Palladium/bpy Complexes. Effect of the 6-Alkyl Substitution
;
_journal_issue 20
_journal_name_full Organometallics
_journal_page_first 4472
_journal_paper_doi 10.1021/om100585x
_journal_volume 29
_journal_year 2010
_chemical_formula_moiety 'C16 H18 N3 Pd 1+, 0.5(P F6 1-), 0.5(P F6 1-)'
_chemical_formula_sum 'C16 H18 F6 N3 P Pd'
_chemical_formula_weight 503.70
_chemical_name_systematic
;
 ?
;
_space_group_IT_number 15
_symmetry_cell_setting monoclinic
_symmetry_space_group_name_Hall '-C 2yc'
_symmetry_space_group_name_H-M 'C 1 2/c 1'
_atom_sites_solution_hydrogens geom
_atom_sites_solution_primary direct
_atom_sites_solution_secondary difmap
_audit_creation_method SHELXL-97
_cell_angle_alpha 90.00
_cell_angle_beta 109.47(3)
_cell_angle_gamma 90.00
_cell_formula_units_Z 8
_cell_length_a 14.155(3)
_cell_length_b 22.725(4)
_cell_length_c 12.775(3)
_cell_measurement_temperature 293(2)
_cell_volume 3874.4(16)
_computing_cell_refinement 'Denzo (Otwinowski & Minor 1997)'
_computing_data_collection 'XPRESS (MacScience, 2002)'
_computing_data_reduction 'Denzo and Scalepack (Otwinowski & Minor 1997)'
_computing_molecular_graphics 'Ortep3 for Windows (Farrugia,1997)'
_computing_publication_material 'Wingx 1.80.05 (Farrugia, 1999)'
_computing_structure_refinement 'SHELX97 (Sheldrick, 2008)'
_computing_structure_solution 'SHELX97 (Sheldrick, 2008)'
_diffrn_ambient_temperature 293(2)
_diffrn_measured_fraction_theta_full 0.976
_diffrn_measured_fraction_theta_max 0.976
_diffrn_measurement_device_type 'Enraf-Nonius dip1030 image plate  diffractometer'
_diffrn_measurement_method '\f-scans with narrow frames'
_diffrn_radiation_monochromator graphite
_diffrn_radiation_source 'fine-focus sealed tube'
_diffrn_radiation_type Mok\a
_diffrn_radiation_wavelength 0.71073
_diffrn_reflns_av_R_equivalents 0.0430
_diffrn_reflns_av_sigmaI/netI 0.0492
_diffrn_reflns_limit_h_max 14
_diffrn_reflns_limit_h_min -15
_diffrn_reflns_limit_k_max 25
_diffrn_reflns_limit_k_min -25
_diffrn_reflns_limit_l_max 14
_diffrn_reflns_limit_l_min -14
_diffrn_reflns_number 25725
_diffrn_reflns_theta_full 23.25
_diffrn_reflns_theta_max 23.25
_diffrn_reflns_theta_min 1.77
_exptl_absorpt_coefficient_mu 1.101
_exptl_absorpt_correction_T_max 0.8742
_exptl_absorpt_correction_T_min 0.6825
_exptl_absorpt_correction_type refdelf
_exptl_absorpt_process_details
;
Parkin S,Moezzi B & Hope H, (1995) J. Appl. Cryst. 28, 53-56
Linear fit to sin(theta)/lambda - 12 parameters
;
_exptl_crystal_colour yellow
_exptl_crystal_density_diffrn 1.727
_exptl_crystal_density_method 'not measured'
_exptl_crystal_description rhomboid
_exptl_crystal_F_000 2000
_exptl_crystal_size_max 0.40
_exptl_crystal_size_mid 0.30
_exptl_crystal_size_min 0.15
_refine_diff_density_max 0.725
_refine_diff_density_min -0.486
_refine_diff_density_rms 0.109
_refine_ls_extinction_method none
_refine_ls_goodness_of_fit_ref 0.949
_refine_ls_hydrogen_treatment constr
_refine_ls_matrix_type full
_refine_ls_number_parameters 247
_refine_ls_number_reflns 2722
_refine_ls_number_restraints 12
_refine_ls_restrained_S_all 0.949
_refine_ls_R_factor_all 0.0990
_refine_ls_R_factor_gt 0.0722
_refine_ls_shift/su_max 0.001
_refine_ls_shift/su_mean 0.000
_refine_ls_structure_factor_coef Fsqd
_refine_ls_weighting_details 'calc w=1/[\s^2^(Fo^2^)+(0.1606P)^2^+0.0000P] where P=(Fo^2^+2Fc^2^)/3'
_refine_ls_weighting_scheme calc
_refine_ls_wR_factor_gt 0.2021
_refine_ls_wR_factor_ref 0.2234
_reflns_number_gt 1687
_reflns_number_total 2722
_reflns_threshold_expression >2\s(I)
_cod_data_source_file om100585x_si_003.cif
_cod_data_source_block 3b'
_cod_original_cell_volume 3874.3(14)
_cod_original_sg_symbol_H-M 'C 2/c'
_cod_database_code 4066710

loop_
_symmetry_equiv_pos_as_xyz
'x, y, z'
'-x, y, -z+1/2'
'x+1/2, y+1/2, z'
'-x+1/2, y+1/2, -z+1/2'
'-x, -y, -z'
'x, -y, z-1/2'
'-x+1/2, -y+1/2, -z'
'x+1/2, -y+1/2, z-1/2'

loop_
_atom_site_label
_atom_site_type_symbol
_atom_site_fract_x
_atom_site_fract_y
_atom_site_fract_z
_atom_site_U_iso_or_equiv
_atom_site_adp_type
_atom_site_occupancy
_atom_site_symmetry_multiplicity
_atom_site_calc_flag
_atom_site_refinement_flags
Pd Pd 0.15332(5) 0.25817(3) 0.24866(6) 0.1013(4) Uani 1 1 d .
N1 N 0.1453(4) 0.1818(3) 0.3262(5) 0.0641(15) Uani 1 1 d .
N2 N 0.1157(5) 0.2901(4) 0.3868(7) 0.108(2) Uani 1 1 d U
N3 N 0.1668(6) 0.3377(4) 0.1821(8) 0.115(2) Uani 1 1 d .
C1 C 0.1460(8) 0.1271(6) 0.2834(10) 0.125(3) Uani 1 1 d .
C2 C 0.1453(10) 0.0779(6) 0.3505(15) 0.154(5) Uani 1 1 d .
H2 H 0.1449 0.0403 0.3217 0.184 Uiso 1 1 calc R
C3 C 0.1451(9) 0.0841(6) 0.4525(13) 0.137(4) Uani 1 1 d .
H3 H 0.1512 0.0516 0.4985 0.164 Uiso 1 1 calc R
C4 C 0.1359(9) 0.1389(7) 0.4893(11) 0.141(4) Uani 1 1 d .
H4 H 0.1304 0.1459 0.5588 0.169 Uiso 1 1 calc R
C5 C 0.1353(7) 0.1852(5) 0.4132(14) 0.135(5) Uani 1 1 d .
C6 C 0.1141(7) 0.2463(4) 0.4569(10) 0.098(3) Uani 1 1 d U
C7 C 0.0942(9) 0.2596(6) 0.5534(12) 0.130(4) Uani 1 1 d .
H7 H 0.0940 0.2303 0.6042 0.156 Uiso 1 1 calc R
C8 C 0.0737(9) 0.3203(9) 0.5729(12) 0.145(5) Uani 1 1 d .
H8 H 0.0571 0.3307 0.6350 0.174 Uiso 1 1 calc R
C9 C 0.0791(9) 0.3609(7) 0.5002(13) 0.135(4) Uani 1 1 d .
H9 H 0.0672 0.4002 0.5124 0.162 Uiso 1 1 calc R
C10 C 0.1011(8) 0.3464(5) 0.4108(11) 0.123(3) Uani 1 1 d .
H10 H 0.1066 0.3760 0.3628 0.147 Uiso 1 1 calc R
C11 C 0.1954(9) 0.2243(6) 0.1246(10) 0.131(4) Uani 1 1 d .
H11A H 0.1422 0.2306 0.0544 0.157 Uiso 1 1 calc R
H11B H 0.2544 0.2450 0.1218 0.157 Uiso 1 1 calc R
C12 C 0.2194(12) 0.1559(7) 0.1400(11) 0.161(5) Uani 1 1 d .
H12A H 0.2300 0.1409 0.0737 0.193 Uiso 1 1 calc R
H12B H 0.2810 0.1503 0.2018 0.193 Uiso 1 1 calc R
C13 C 0.1395(11) 0.1223(5) 0.1605(13) 0.137(4) Uani 1 1 d .
H13 H 0.0756 0.1398 0.1153 0.164 Uiso 1 1 calc R
C14 C 0.1417(12) 0.0579(6) 0.1188(14) 0.173(5) Uani 1 1 d .
H14A H 0.1303 0.0582 0.0404 0.259 Uiso 1 1 calc R
H14C H 0.0903 0.0352 0.1335 0.259 Uiso 1 1 calc R
H14B H 0.2059 0.0406 0.1569 0.259 Uiso 1 1 calc R
C15 C 0.1770(8) 0.3802(5) 0.1447(9) 0.109(3) Uani 1 1 d .
C16 C 0.1869(9) 0.4346(6) 0.0961(12) 0.144(4) Uani 1 1 d .
H16A H 0.1953 0.4655 0.1497 0.217 Uiso 1 1 calc R
H16B H 0.1279 0.4420 0.0334 0.217 Uiso 1 1 calc R
H16C H 0.2444 0.4333 0.0721 0.217 Uiso 1 1 calc R
P1 P 0.0000 0.1093(2) 0.7500 0.1140(12) Uani 1 2 d S
F1 F 0.0501(12) 0.0594(7) 0.8289(14) 0.320(8) Uani 1 1 d .
F2 F 0.0896(8) 0.1127(10) 0.7226(12) 0.354(12) Uani 1 1 d .
F3 F 0.0461(11) 0.1451(8) 0.8497(13) 0.315(9) Uani 1 1 d .
P2 P 0.0000 0.47620(18) 0.7500 0.1167(13) Uani 1 2 d S
F4 F -0.0736(12) 0.4363(11) 0.7012(13) 0.398(14) Uani 1 1 d .
F5 F -0.077(2) 0.5205(8) 0.6996(17) 0.461(16) Uani 1 1 d .
F6 F 0.0215(16) 0.4745(8) 0.6456(13) 0.346(10) Uani 1 1 d .

loop_
_atom_site_aniso_label
_atom_site_aniso_U_11
_atom_site_aniso_U_22
_atom_site_aniso_U_33
_atom_site_aniso_U_23
_atom_site_aniso_U_13
_atom_site_aniso_U_12
Pd 0.0973(6) 0.0928(6) 0.1159(7) 0.0060(4) 0.0384(5) 0.0039(3)
N1 0.069(3) 0.070(4) 0.062(3) -0.010(3) 0.034(3) 0.010(3)
N2 0.095(4) 0.103(5) 0.127(5) -0.004(5) 0.040(4) 0.004(4)
N3 0.110(6) 0.110(7) 0.125(7) 0.006(6) 0.039(5) -0.004(5)
C1 0.131(8) 0.122(10) 0.129(9) 0.022(7) 0.053(6) 0.007(6)
C2 0.183(11) 0.087(8) 0.208(14) 0.004(9) 0.089(11) 0.008(7)
C3 0.172(10) 0.099(8) 0.162(11) 0.013(8) 0.084(9) 0.022(7)
C4 0.134(8) 0.150(12) 0.153(10) 0.023(9) 0.066(7) -0.002(8)
C5 0.077(6) 0.087(7) 0.197(13) 0.059(9) -0.015(7) -0.022(5)
C6 0.088(5) 0.103(6) 0.106(6) -0.005(5) 0.033(5) -0.002(4)
C7 0.112(8) 0.150(12) 0.123(9) 0.002(7) 0.035(7) -0.004(6)
C8 0.122(9) 0.181(15) 0.137(10) -0.043(11) 0.051(7) 0.012(9)
C9 0.124(9) 0.127(10) 0.152(12) -0.024(9) 0.046(8) 0.008(7)
C10 0.125(8) 0.106(8) 0.149(10) -0.017(7) 0.060(7) 0.018(6)
C11 0.143(9) 0.131(10) 0.123(8) 0.007(7) 0.050(7) 0.004(7)
C12 0.207(14) 0.148(12) 0.135(10) -0.010(9) 0.067(9) 0.061(11)
C13 0.150(10) 0.100(8) 0.170(12) -0.009(8) 0.067(9) 0.006(7)
C14 0.221(14) 0.092(8) 0.216(15) -0.026(9) 0.088(11) 0.003(9)
C15 0.115(7) 0.097(7) 0.118(8) 0.012(6) 0.042(6) 0.001(6)
C16 0.150(9) 0.128(10) 0.184(11) 0.044(9) 0.093(8) 0.026(7)
P1 0.116(3) 0.128(3) 0.103(3) 0.000 0.042(2) 0.000
F1 0.343(16) 0.250(15) 0.303(16) 0.121(13) 0.023(12) 0.067(13)
F2 0.177(8) 0.66(4) 0.257(12) 0.123(18) 0.111(8) -0.046(13)
F3 0.273(12) 0.313(18) 0.289(14) -0.168(14) 0.001(11) -0.014(12)
P2 0.146(3) 0.092(2) 0.131(3) 0.000 0.071(3) 0.000
F4 0.303(16) 0.53(3) 0.300(18) 0.040(19) 0.015(12) -0.28(2)
F5 0.77(5) 0.264(15) 0.39(3) 0.184(18) 0.25(3) 0.31(2)
F6 0.58(3) 0.287(16) 0.298(15) -0.101(13) 0.322(19) -0.160(17)

loop_
_atom_type_symbol
_atom_type_description
_atom_type_scat_dispersion_real
_atom_type_scat_dispersion_imag
_atom_type_scat_source
C C 0.0033 0.0016 'International Tables Vol C Tables 4.2.6.8 and 6.1.1.4'
H H 0.0000 0.0000 'International Tables Vol C Tables 4.2.6.8 and 6.1.1.4'
F F 0.0171 0.0103 'International Tables Vol C Tables 4.2.6.8 and 6.1.1.4'
N N 0.0061 0.0033 'International Tables Vol C Tables 4.2.6.8 and 6.1.1.4'
P P 0.1023 0.0942 'International Tables Vol C Tables 4.2.6.8 and 6.1.1.4'
Pd Pd -0.9988 1.0072 'International Tables Vol C Tables 4.2.6.8 and 6.1.1.4'

loop_
_geom_angle_atom_site_label_1
_geom_angle_atom_site_label_2
_geom_angle_atom_site_label_3
_geom_angle
_geom_angle_site_symmetry_1
_geom_angle_site_symmetry_3
N1 Pd C11 97.8(4) . .
N1 Pd N3 175.7(3) . .
C11 Pd N3 85.3(5) . .
N1 Pd N2 79.4(3) . .
C11 Pd N2 176.3(4) . .
N3 Pd N2 97.3(4) . .
C5 N1 C1 117.5(10) . .
C5 N1 Pd 117.0(7) . .
C1 N1 Pd 125.4(6) . .
C6 N2 C10 120.9(11) . .
C6 N2 Pd 111.3(7) . .
C10 N2 Pd 127.7(9) . .
C15 N3 Pd 177.4(10) . .
N1 C1 C2 118.6(12) . .
N1 C1 C13 117.9(10) . .
C2 C1 C13 123.4(13) . .
C3 C2 C1 121.4(13) . .
C2 C3 C4 118.4(13) . .
C3 C4 C5 114.9(14) . .
N1 C5 C4 128.4(14) . .
N1 C5 C6 119.8(9) . .
C4 C5 C6 111.7(15) . .
N2 C6 C7 118.9(10) . .
N2 C6 C5 111.9(10) . .
C7 C6 C5 129.2(12) . .
C6 C7 C8 118.2(13) . .
C9 C8 C7 118.7(13) . .
C10 C9 C8 120.9(14) . .
C9 C10 N2 122.2(13) . .
C12 C11 Pd 112.5(9) . .
C13 C12 C11 112.8(11) . .
C12 C13 C1 110.9(11) . .
C12 C13 C14 109.0(12) . .
C1 C13 C14 114.3(12) . .
N3 C15 C16 178.3(12) . .
F2 P1 F2 173.8(19) . 2_556
F2 P1 F3 90.5(10) . .
F2 P1 F3 86.0(9) 2_556 .
F2 P1 F3 86.0(9) . 2_556
F2 P1 F3 90.5(10) 2_556 2_556
F3 P1 F3 112.8(16) . 2_556
F2 P1 F1 86.9(9) . .
F2 P1 F1 97.7(12) 2_556 .
F3 P1 F1 82.2(9) . .
F3 P1 F1 163.5(13) 2_556 .
F2 P1 F1 97.7(12) . 2_556
F2 P1 F1 86.9(10) 2_556 2_556
F3 P1 F1 163.5(13) . 2_556
F3 P1 F1 82.2(9) 2_556 2_556
F1 P1 F1 84.0(15) . 2_556
F4 P2 F4 97(2) . 2_556
F4 P2 F5 178.1(17) . 2_556
F4 P2 F5 85.1(13) 2_556 2_556
F4 P2 F5 85.1(13) . .
F4 P2 F5 178.1(18) 2_556 .
F5 P2 F5 93(2) 2_556 .
F4 P2 F6 92.3(11) . 2_556
F4 P2 F6 85.8(9) 2_556 2_556
F5 P2 F6 88.1(12) 2_556 2_556
F5 P2 F6 93.9(11) . 2_556
F4 P2 F6 85.8(9) . .
F4 P2 F6 92.3(11) 2_556 .
F5 P2 F6 93.9(11) 2_556 .
F5 P2 F6 88.1(12) . .
F6 P2 F6 177.1(14) 2_556 .

loop_
_geom_bond_atom_site_label_1
_geom_bond_atom_site_label_2
_geom_bond_distance
_geom_bond_site_symmetry_2
Pd N1 2.020(7) .
Pd C11 2.022(12) .
Pd N3 2.033(11) .
Pd N2 2.134(9) .
N1 C5 1.170(17) .
N1 C1 1.359(15) .
N2 C6 1.345(13) .
N2 C10 1.346(13) .
N3 C15 1.108(12) .
C1 C2 1.411(18) .
C1 C13 1.546(18) .
C2 C3 1.312(18) .
C3 C4 1.352(18) .
C4 C5 1.431(16) .
C5 C6 1.561(17) .
C6 C7 1.39(2) .
C7 C8 1.449(19) .
C8 C9 1.329(18) .
C9 C10 1.322(16) .
C11 C12 1.588(19) .
C12 C13 1.459(19) .
C13 C14 1.560(17) .
C15 C16 1.413(17) .
P1 F2 1.426(11) .
P1 F2 1.426(11) 2_556
P1 F3 1.468(11) .
P1 F3 1.468(11) 2_556
P1 F1 1.527(12) .
P1 F1 1.527(12) 2_556
P2 F4 1.365(13) .
P2 F4 1.365(13) 2_556
P2 F5 1.463(14) 2_556
P2 F5 1.463(14) .
P2 F6 1.464(11) 2_556
P2 F6 1.464(11) .

loop_
_geom_torsion_atom_site_label_1
_geom_torsion_atom_site_label_2
_geom_torsion_atom_site_label_3
_geom_torsion_atom_site_label_4
_geom_torsion
C11 Pd N1 C5 170.0(8)
N3 Pd N1 C5 34(4)
N2 Pd N1 C5 -7.5(7)
C11 Pd N1 C1 -13.2(8)
N3 Pd N1 C1 -149(4)
N2 Pd N1 C1 169.4(7)
N1 Pd N2 C6 5.0(6)
C11 Pd N2 C6 -38(7)
N3 Pd N2 C6 -172.2(6)
N1 Pd N2 C10 -179.3(8)
C11 Pd N2 C10 137(7)
N3 Pd N2 C10 3.6(8)
N1 Pd N3 C15 102(22)
C11 Pd N3 C15 -34(22)
N2 Pd N3 C15 143(22)
C5 N1 C1 C2 -6.5(14)
Pd N1 C1 C2 176.7(8)
C5 N1 C1 C13 169.0(10)
Pd N1 C1 C13 -7.8(13)
N1 C1 C2 C3 -0.8(19)
C13 C1 C2 C3 -176.0(13)
C1 C2 C3 C4 6(2)
C2 C3 C4 C5 -4.8(19)
C1 N1 C5 C4 8.7(15)
Pd N1 C5 C4 -174.3(8)
C1 N1 C5 C6 -168.7(8)
Pd N1 C5 C6 8.4(11)
C3 C4 C5 N1 -3.1(17)
C3 C4 C5 C6 174.5(10)
C10 N2 C6 C7 1.8(15)
Pd N2 C6 C7 177.9(9)
C10 N2 C6 C5 -178.7(8)
Pd N2 C6 C5 -2.6(9)
N1 C5 C6 N2 -3.7(12)
C4 C5 C6 N2 178.6(8)
N1 C5 C6 C7 175.8(12)
C4 C5 C6 C7 -1.9(16)
N2 C6 C7 C8 1.4(18)
C5 C6 C7 C8 -178.0(8)
C6 C7 C8 C9 -2.9(18)
C7 C8 C9 C10 1.1(18)
C8 C9 C10 N2 2.2(18)
C6 N2 C10 C9 -3.8(16)
Pd N2 C10 C9 -179.2(8)
N1 Pd C11 C12 -7.1(10)
N3 Pd C11 C12 169.9(10)
N2 Pd C11 C12 36(7)
Pd C11 C12 C13 50.9(14)
C11 C12 C13 C1 -80.3(14)
C11 C12 C13 C14 153.0(12)
N1 C1 C13 C12 55.7(15)
C2 C1 C13 C12 -129.0(13)
N1 C1 C13 C14 179.5(10)
C2 C1 C13 C14 -5.2(19)
Pd N3 C15 C16 145(37)
